data_7030275
loop_
_publ_author_name
'Benjamin, Sophie L.'
'Levason, William'
'Pugh, David'
'Reid, Gillian'
'Zhang, Wenjian'

_publ_section_title
;
 Preparation and structures of coordination complexes of the very hard
 Lewis acids ZrF4 and HfF4.
;
_journal_issue 40
_journal_name_full 'Dalton transactions (Cambridge, England : 2003)'
_journal_page_first 12548
_journal_page_last 12557
_journal_paper_doi 10.1039/c2dt31501g
_journal_volume 41
_journal_year 2012
_chemical_formula_moiety 'C36 H30 As2 F4 O2 Zr, 2(C H2 Cl2)'
_chemical_formula_structural '((C18 H15 As O)2 (F4 Zr)) (C H2 Cl2)2'
_chemical_formula_sum 'C38 H34 As2 Cl4 F4 O2 Zr'
_chemical_formula_weight 981.51
_chemical_name_systematic
;
trans-tetrafluoro-bis(triphenylarsine oxide)-zirconium(IV)
dichloromethane solvate
;
_space_group_IT_number 14
_space_group_name_Hall '-P 2yn'
_symmetry_cell_setting monoclinic
_symmetry_space_group_name_Hall '-P 2yn'
_symmetry_space_group_name_H-M 'P 1 21/n 1'
_atom_sites_solution_hydrogens geom
_atom_sites_solution_primary direct
_atom_sites_solution_secondary difmap
_audit_creation_date 2012-02-06
_audit_creation_method 'SHELXL-97 hand edit'
_cell_angle_alpha 90.00
_cell_angle_beta 94.348(7)
_cell_angle_gamma 90.00
_cell_formula_units_Z 2
_cell_length_a 8.898(3)
_cell_length_b 14.688(4)
_cell_length_c 14.840(5)
_cell_measurement_reflns_used 7000
_cell_measurement_temperature 100(2)
_cell_measurement_theta_max 27.5
_cell_measurement_theta_min 3.1
_cell_volume 1933.9(11)
_computing_cell_refinement 'CrystalClear-SM Expert 2.0 r7 (Rigaku, 2011)'
_computing_data_collection 'CrystalClear-SM Expert 2.0 r7 (Rigaku, 2011)'
_computing_data_reduction 'CrystalClear-SM Expert 2.0 r7 (Rigaku, 2011)'
_computing_structure_refinement 'SHELXL-97 (Sheldrick, 2008)'
_computing_structure_solution 'SHELXS-97 (Sheldrick, 1997)'
_diffrn_ambient_temperature 100(2)
_diffrn_detector 'CCD plate'
_diffrn_detector_area_resol_mean 28.5714
_diffrn_detector_type 'Rigaku HG Saturn724+ (2x2 bin mode)'
_diffrn_measured_fraction_theta_full 0.991
_diffrn_measured_fraction_theta_max 0.991
_diffrn_measurement_device 'Four-circle \k diffractometer'
_diffrn_measurement_device_type 'Rigaku AFC12 '
_diffrn_measurement_method 'Profile data from \w-scans'
_diffrn_radiation_collimation 'Confocal mirrors, VHF VariMax '
_diffrn_radiation_monochromator Confocal
_diffrn_radiation_type MoK\a
_diffrn_radiation_wavelength 0.71073
_diffrn_reflns_av_R_equivalents 0.0391
_diffrn_reflns_av_sigmaI/netI 0.0571
_diffrn_reflns_limit_h_max 11
_diffrn_reflns_limit_h_min -11
_diffrn_reflns_limit_k_max 18
_diffrn_reflns_limit_k_min -18
_diffrn_reflns_limit_l_max 19
_diffrn_reflns_limit_l_min -16
_diffrn_reflns_number 9087
_diffrn_reflns_theta_full 27.48
_diffrn_reflns_theta_max 27.48
_diffrn_reflns_theta_min 3.08
_diffrn_source 'Rotating anode X-ray tube'
_diffrn_source_type 'Rigaku FR-E+ Superbright'
_diffrn_standards_number 0
_exptl_absorpt_coefficient_mu 2.312
_exptl_absorpt_correction_T_max 1.000
_exptl_absorpt_correction_T_min 0.680
_exptl_absorpt_correction_type multi-scan
_exptl_absorpt_process_details
;
Jacobson, R. (1998). REQAB. Private communication to the
Rigaku Corporation, Tokyo, Japan.
;
_exptl_crystal_colour colourless
_exptl_crystal_density_diffrn 1.686
_exptl_crystal_density_method 'not measured'
_exptl_crystal_description plate
_exptl_crystal_F_000 976
_exptl_crystal_size_max 0.05
_exptl_crystal_size_mid 0.04
_exptl_crystal_size_min 0.01
_refine_diff_density_max 0.748
_refine_diff_density_min -0.991
_refine_diff_density_rms 0.153
_refine_ls_extinction_method none
_refine_ls_goodness_of_fit_ref 1.107
_refine_ls_hydrogen_treatment constr
_refine_ls_matrix_type full
_refine_ls_number_parameters 237
_refine_ls_number_reflns 4383
_refine_ls_number_restraints 0
_refine_ls_restrained_S_all 1.107
_refine_ls_R_factor_all 0.0746
_refine_ls_R_factor_gt 0.0570
_refine_ls_shift/su_max 0.000
_refine_ls_shift/su_mean 0.000
_refine_ls_structure_factor_coef Fsqd
_refine_ls_weighting_details 'w=1/[\s^2^(Fo^2^)+(0.0118P)^2^+15.6494P] where P=(Fo^2^+2Fc^2^)/3'
_refine_ls_weighting_scheme calc
_refine_ls_wR_factor_gt 0.1172
_refine_ls_wR_factor_ref 0.1261
_reflns_number_gt 3571
_reflns_number_total 4383
_reflns_threshold_expression I>2\s(I)
_cod_data_source_file c2dt31501g.txt
_cod_data_source_block 12slbrwl6x
_cod_depositor_comments
;
The following automatic conversions were performed:

'_symmetry_cell_setting' value 'Monoclinic' changed to 'monoclinic'
according to
/usr/data/users/saulius/automatic-downloads/retrospective/RSC/lib/dictionaries/cif_core.dic
dictionary named 'cif_core.dic' version 2.4.2 from 2011-04-26.

Automatic conversion script
Id: cif_fix_values 2281 2013-09-26 08:29:07Z andrius 
;
_cod_original_cell_volume 1933.8(10)
_cod_original_sg_symbol_H-M 'P 21/n'
_cod_database_code 7030275

loop_
_symmetry_equiv_pos_as_xyz
'x, y, z'
'-x+1/2, y+1/2, -z+1/2'
'-x, -y, -z'
'x-1/2, -y-1/2, z-1/2'

loop_
_atom_site_label
_atom_site_type_symbol
_atom_site_fract_x
_atom_site_fract_y
_atom_site_fract_z
_atom_site_U_iso_or_equiv
_atom_site_adp_type
_atom_site_occupancy
_atom_site_symmetry_multiplicity
_atom_site_calc_flag
_atom_site_refinement_flags
Zr1 Zr 0.5000 0.5000 0.0000 0.01212(15) Uani 1 2 d S
As1 As 0.40282(6) 0.45349(3) 0.22678(3) 0.01498(13) Uani 1 1 d .
F1 F 0.3483(4) 0.5957(2) 0.0221(2) 0.0246(7) Uani 1 1 d .
F2 F 0.3382(4) 0.4169(2) -0.0514(2) 0.0236(7) Uani 1 1 d .
O1 O 0.4767(4) 0.4428(2) 0.1274(2) 0.0185(8) Uani 1 1 d .
C1 C 0.4519(6) 0.3460(3) 0.2947(3) 0.0181(10) Uani 1 1 d .
C2 C 0.5980(7) 0.3141(4) 0.2989(4) 0.0313(14) Uani 1 1 d .
H2 H 0.6726 0.3457 0.2686 0.038 Uiso 1 1 calc R
C3 C 0.6350(7) 0.2360(4) 0.3472(5) 0.0351(16) Uani 1 1 d .
H3 H 0.7346 0.2125 0.3486 0.042 Uiso 1 1 calc R
C4 C 0.5269(7) 0.1918(4) 0.3938(4) 0.0271(13) Uani 1 1 d .
H4 H 0.5541 0.1402 0.4300 0.033 Uiso 1 1 calc R
C5 C 0.3808(7) 0.2226(4) 0.3878(4) 0.0251(12) Uani 1 1 d .
H5 H 0.3057 0.1901 0.4167 0.030 Uiso 1 1 calc R
C6 C 0.3425(6) 0.3015(4) 0.3392(4) 0.0236(12) Uani 1 1 d .
H6 H 0.2424 0.3244 0.3367 0.028 Uiso 1 1 calc R
C7 C 0.4919(6) 0.5569(3) 0.2893(4) 0.0182(10) Uani 1 1 d .
C8 C 0.5637(7) 0.5469(4) 0.3759(4) 0.0259(12) Uani 1 1 d .
H8 H 0.5692 0.4892 0.4048 0.031 Uiso 1 1 calc R
C9 C 0.6258(8) 0.6224(5) 0.4177(5) 0.0385(16) Uani 1 1 d .
H9 H 0.6746 0.6166 0.4767 0.046 Uiso 1 1 calc R
C10 C 0.6196(7) 0.7063(4) 0.3770(5) 0.0347(15) Uani 1 1 d .
H10 H 0.6635 0.7578 0.4073 0.042 Uiso 1 1 calc R
C11 C 0.5482(7) 0.7152(4) 0.2908(4) 0.0275(13) Uani 1 1 d .
H11 H 0.5425 0.7731 0.2623 0.033 Uiso 1 1 calc R
C12 C 0.4856(6) 0.6400(4) 0.2463(4) 0.0226(11) Uani 1 1 d .
H12 H 0.4388 0.6456 0.1868 0.027 Uiso 1 1 calc R
C13 C 0.1898(6) 0.4681(3) 0.2112(4) 0.0173(10) Uani 1 1 d .
C14 C 0.1148(6) 0.5013(4) 0.2834(4) 0.0241(12) Uani 1 1 d .
H14 H 0.1697 0.5199 0.3377 0.029 Uiso 1 1 calc R
C15 C -0.0421(7) 0.5070(4) 0.2747(4) 0.0308(14) Uani 1 1 d .
H15 H -0.0955 0.5272 0.3240 0.037 Uiso 1 1 calc R
C16 C -0.1188(6) 0.4831(4) 0.1947(4) 0.0269(13) Uani 1 1 d .
H16 H -0.2256 0.4882 0.1888 0.032 Uiso 1 1 calc R
C17 C -0.0442(6) 0.4516(4) 0.1219(4) 0.0227(11) Uani 1 1 d .
H17 H -0.0996 0.4359 0.0668 0.027 Uiso 1 1 calc R
C18 C 0.1119(6) 0.4430(3) 0.1298(4) 0.0193(11) Uani 1 1 d .
H18 H 0.1643 0.4206 0.0810 0.023 Uiso 1 1 calc R
Cl1 Cl 0.5239(2) 0.86462(14) 1.02974(16) 0.0569(6) Uani 1 1 d .
Cl2 Cl 0.7229(2) 0.78527(12) 0.90399(13) 0.0460(5) Uani 1 1 d .
C19A C 0.5563(9) 0.7731(5) 0.9573(6) 0.036(2) Uani 0.850(14) 1 d P
H19A H 0.5607 0.7158 0.9926 0.043 Uiso 0.850(14) 1 calc PR
H19B H 0.4707 0.7683 0.9108 0.043 Uiso 0.850(14) 1 calc PR
C19B C 0.696(4) 0.846(2) 0.998(2) 0.016(8) Uiso 0.150(14) 1 d P
H19C H 0.7538 0.8155 1.0486 0.020 Uiso 0.150(14) 1 calc PR
H19D H 0.7431 0.9062 0.9902 0.020 Uiso 0.150(14) 1 calc PR

loop_
_atom_site_aniso_label
_atom_site_aniso_U_11
_atom_site_aniso_U_22
_atom_site_aniso_U_33
_atom_site_aniso_U_23
_atom_site_aniso_U_13
_atom_site_aniso_U_12
Zr1 0.0124(3) 0.0122(3) 0.0121(3) -0.0002(3) 0.0031(2) -0.0003(3)
As1 0.0143(3) 0.0160(2) 0.0149(2) 0.0020(2) 0.00287(18) 0.0002(2)
F1 0.0241(17) 0.0219(16) 0.0286(17) -0.0011(14) 0.0077(14) 0.0057(14)
F2 0.0243(17) 0.0199(15) 0.0261(17) 0.0001(13) -0.0016(13) -0.0050(13)
O1 0.0224(19) 0.0182(18) 0.0151(17) 0.0060(14) 0.0034(15) 0.0018(15)
C1 0.019(3) 0.018(2) 0.017(2) 0.005(2) 0.003(2) 0.000(2)
C2 0.023(3) 0.032(3) 0.040(4) 0.016(3) 0.012(3) 0.002(3)
C3 0.028(3) 0.035(3) 0.044(4) 0.015(3) 0.016(3) 0.013(3)
C4 0.044(4) 0.015(2) 0.023(3) 0.005(2) 0.003(3) 0.000(2)
C5 0.030(3) 0.024(3) 0.021(3) 0.006(2) 0.003(2) -0.009(2)
C6 0.018(3) 0.032(3) 0.021(3) 0.004(2) 0.006(2) 0.000(2)
C7 0.018(3) 0.014(2) 0.023(3) -0.003(2) 0.003(2) -0.001(2)
C8 0.030(3) 0.027(3) 0.021(3) -0.003(2) 0.000(2) 0.004(2)
C9 0.042(4) 0.045(4) 0.027(3) -0.006(3) -0.007(3) 0.001(3)
C10 0.032(3) 0.030(3) 0.042(4) -0.013(3) 0.005(3) -0.004(3)
C11 0.029(3) 0.021(3) 0.034(3) -0.003(2) 0.008(3) -0.002(2)
C12 0.026(3) 0.020(3) 0.022(3) 0.001(2) 0.004(2) 0.002(2)
C13 0.016(2) 0.015(2) 0.021(3) 0.004(2) 0.003(2) -0.0005(19)
C14 0.020(3) 0.035(3) 0.018(3) 0.003(2) 0.002(2) 0.006(2)
C15 0.025(3) 0.039(3) 0.030(3) 0.004(3) 0.013(2) 0.008(3)
C16 0.014(3) 0.032(3) 0.035(3) 0.009(3) 0.009(2) 0.001(2)
C17 0.017(3) 0.023(3) 0.027(3) 0.008(2) -0.003(2) -0.003(2)
C18 0.023(3) 0.016(2) 0.020(3) 0.002(2) 0.002(2) -0.001(2)
Cl1 0.0495(12) 0.0493(11) 0.0728(14) -0.0233(10) 0.0110(10) 0.0086(9)
Cl2 0.0509(11) 0.0402(9) 0.0494(11) 0.0052(8) 0.0200(9) 0.0008(8)
C19A 0.034(4) 0.023(4) 0.053(5) -0.010(3) 0.023(4) -0.003(3)

loop_
_atom_type_symbol
_atom_type_description
_atom_type_scat_dispersion_real
_atom_type_scat_dispersion_imag
_atom_type_scat_source
C C 0.0033 0.0016 'International Tables Vol C Tables 4.2.6.8 and 6.1.1.4'
H H 0.0000 0.0000 'International Tables Vol C Tables 4.2.6.8 and 6.1.1.4'
O O 0.0106 0.0060 'International Tables Vol C Tables 4.2.6.8 and 6.1.1.4'
F F 0.0171 0.0103 'International Tables Vol C Tables 4.2.6.8 and 6.1.1.4'
As As 0.0499 2.0058 'International Tables Vol C Tables 4.2.6.8 and 6.1.1.4'
Zr Zr -2.9673 0.5597 'International Tables Vol C Tables 4.2.6.8 and 6.1.1.4'
Cl Cl 0.1484 0.1585 'International Tables Vol C Tables 4.2.6.8 and 6.1.1.4'

loop_
_geom_angle_atom_site_label_1
_geom_angle_atom_site_label_2
_geom_angle_atom_site_label_3
_geom_angle
_geom_angle_site_symmetry_1
_geom_angle_site_symmetry_3
F1 Zr1 F1 180.00(18) 3_665 .
F1 Zr1 F2 89.08(13) 3_665 .
F1 Zr1 F2 90.92(14) . .
F1 Zr1 F2 90.92(13) 3_665 3_665
F1 Zr1 F2 89.08(13) . 3_665
F2 Zr1 F2 180.0(2) . 3_665
F1 Zr1 O1 88.88(13) 3_665 .
F1 Zr1 O1 91.12(13) . .
F2 Zr1 O1 88.97(14) . .
F2 Zr1 O1 91.03(14) 3_665 .
F1 Zr1 O1 91.12(13) 3_665 3_665
F1 Zr1 O1 88.88(13) . 3_665
F2 Zr1 O1 91.03(14) . 3_665
F2 Zr1 O1 88.97(14) 3_665 3_665
O1 Zr1 O1 180.00(18) . 3_665
O1 As1 C13 111.0(2) . .
O1 As1 C1 107.4(2) . .
C13 As1 C1 110.1(2) . .
O1 As1 C7 109.0(2) . .
C13 As1 C7 109.9(2) . .
C1 As1 C7 109.3(2) . .
As1 O1 Zr1 146.5(2) . .
C2 C1 C6 121.0(5) . .
C2 C1 As1 118.8(4) . .
C6 C1 As1 120.2(4) . .
C3 C2 C1 119.5(5) . .
C3 C2 H2 120.2 . .
C1 C2 H2 120.2 . .
C2 C3 C4 120.0(6) . .
C2 C3 H3 120.0 . .
C4 C3 H3 120.0 . .
C5 C4 C3 120.2(5) . .
C5 C4 H4 119.9 . .
C3 C4 H4 119.9 . .
C4 C5 C6 120.1(5) . .
C4 C5 H5 120.0 . .
C6 C5 H5 120.0 . .
C1 C6 C5 119.1(5) . .
C1 C6 H6 120.4 . .
C5 C6 H6 120.4 . .
C12 C7 C8 121.3(5) . .
C12 C7 As1 118.4(4) . .
C8 C7 As1 120.3(4) . .
C9 C8 C7 118.2(6) . .
C9 C8 H8 120.9 . .
C7 C8 H8 120.9 . .
C8 C9 C10 121.8(6) . .
C8 C9 H9 119.1 . .
C10 C9 H9 119.1 . .
C9 C10 C11 119.4(6) . .
C9 C10 H10 120.3 . .
C11 C10 H10 120.3 . .
C12 C11 C10 120.3(6) . .
C12 C11 H11 119.9 . .
C10 C11 H11 119.9 . .
C7 C12 C11 119.0(5) . .
C7 C12 H12 120.5 . .
C11 C12 H12 120.5 . .
C14 C13 C18 121.5(5) . .
C14 C13 As1 118.5(4) . .
C18 C13 As1 119.9(4) . .
C13 C14 C15 119.0(5) . .
C13 C14 H14 120.5 . .
C15 C14 H14 120.5 . .
C16 C15 C14 119.6(5) . .
C16 C15 H15 120.2 . .
C14 C15 H15 120.2 . .
C15 C16 C17 121.5(5) . .
C15 C16 H16 119.2 . .
C17 C16 H16 119.2 . .
C16 C17 C18 119.8(5) . .
C16 C17 H17 120.1 . .
C18 C17 H17 120.1 . .
C17 C18 C13 118.4(5) . .
C17 C18 H18 120.8 . .
C13 C18 H18 120.8 . .
C19B Cl1 C19A 60.0(12) . .
C19B Cl2 C19A 60.0(12) . .
Cl2 C19A Cl1 112.5(4) . .
Cl2 C19A H19A 109.1 . .
Cl1 C19A H19A 109.1 . .
Cl2 C19A H19B 109.1 . .
Cl1 C19A H19B 109.1 . .
H19A C19A H19B 107.8 . .
Cl1 C19B Cl2 121(2) . .
Cl1 C19B H19C 107.0 . .
Cl2 C19B H19C 107.0 . .
Cl1 C19B H19D 107.0 . .
Cl2 C19B H19D 107.0 . .
H19C C19B H19D 106.8 . .

loop_
_geom_bond_atom_site_label_1
_geom_bond_atom_site_label_2
_geom_bond_distance
_geom_bond_site_symmetry_2
Zr1 F1 1.993(3) 3_665
Zr1 F1 1.993(3) .
Zr1 F2 1.994(3) .
Zr1 F2 1.994(3) 3_665
Zr1 O1 2.093(3) .
Zr1 O1 2.093(3) 3_665
As1 O1 1.668(3) .
As1 C13 1.905(5) .
As1 C1 1.906(5) .
As1 C7 1.920(5) .
C1 C2 1.378(8) .
C1 C6 1.381(7) .
C2 C3 1.380(8) .
C2 H2 0.9500 .
C3 C4 1.388(8) .
C3 H3 0.9500 .
C4 C5 1.373(9) .
C4 H4 0.9500 .
C5 C6 1.393(8) .
C5 H5 0.9500 .
C6 H6 0.9500 .
C7 C12 1.377(7) .
C7 C8 1.398(8) .
C8 C9 1.367(9) .
C8 H8 0.9500 .
C9 C10 1.372(10) .
C9 H9 0.9500 .
C10 C11 1.391(9) .
C10 H10 0.9500 .
C11 C12 1.382(8) .
C11 H11 0.9500 .
C12 H12 0.9500 .
C13 C14 1.392(7) .
C13 C18 1.396(7) .
C14 C15 1.395(8) .
C14 H14 0.9500 .
C15 C16 1.370(9) .
C15 H15 0.9500 .
C16 C17 1.390(8) .
C16 H16 0.9500 .
C17 C18 1.390(7) .
C17 H17 0.9500 .
C18 H18 0.9500 .
Cl1 C19B 1.66(3) .
Cl1 C19A 1.759(7) .
Cl2 C19B 1.68(3) .
Cl2 C19A 1.741(7) .
C19A H19A 0.9900 .
C19A H19B 0.9900 .
C19B H19C 0.9900 .
C19B H19D 0.9900 .
